data_4342752
loop_
_publ_author_name
'Winter, Ross S.'
'Long, De-Liang'
'Cronin, Leroy'

_publ_section_title
;
 Synthesis and Characterization of a Series of [M2(\b-SiW8O31)2](n-)
 Clusters and Mechanistic Insight into the Reorganization of {\b-SiW8O31}
 into {\a-SiW9O34}.
;
_journal_issue 8
_journal_name_full 'Inorganic chemistry'
_journal_page_first 4151
_journal_page_last 4155
_journal_paper_doi 10.1021/acs.inorgchem.5b00405
_journal_volume 54
_journal_year 2015
_chemical_formula_sum 'Cu2 H99 Na15 O111 Si2 W16'
_chemical_formula_weight 5345.50
_space_group_crystal_system triclinic
_space_group_IT_number 2
_space_group_name_Hall '-P 1'
_space_group_name_H-M_alt 'P -1'
_symmetry_space_group_name_Hall '-P 1'
_symmetry_space_group_name_H-M 'P -1'
_atom_sites_solution_primary direct
_atom_sites_solution_secondary difmap
_audit_creation_method SHELXL-2014/7
_cell_angle_alpha 71.425(2)
_cell_angle_beta 80.487(2)
_cell_angle_gamma 69.964(2)
_cell_formula_units_Z 1
_cell_length_a 11.7071(6)
_cell_length_b 13.4442(7)
_cell_length_c 17.5941(9)
_cell_measurement_reflns_used 9922
_cell_measurement_temperature 150(2)
_cell_measurement_theta_max 26.4
_cell_measurement_theta_min 2.45
_cell_volume 2461.2(2)
_computing_cell_refinement Apex2
_computing_data_collection Apex2
_computing_data_reduction Apex2
_computing_molecular_graphics Diamond3
_computing_publication_material WinGX
_computing_structure_refinement 'SHELXL-2014/7 (Sheldrick, 2014)'
_computing_structure_solution 'SHELXL-97 (Sheldrick, 2008)'
_diffrn_ambient_temperature 150(2)
_diffrn_measured_fraction_theta_full 0.998
_diffrn_measured_fraction_theta_max 0.996
_diffrn_measurement_device_type 'Bruker Apex II Quasar'
_diffrn_measurement_method '\w & \p scans'
_diffrn_radiation_type MoK\a
_diffrn_radiation_wavelength 0.71073
_diffrn_reflns_av_R_equivalents 0.0310
_diffrn_reflns_av_unetI/netI 0.0306
_diffrn_reflns_Laue_measured_fraction_full 0.998
_diffrn_reflns_Laue_measured_fraction_max 0.996
_diffrn_reflns_limit_h_max 14
_diffrn_reflns_limit_h_min -13
_diffrn_reflns_limit_k_max 16
_diffrn_reflns_limit_k_min -16
_diffrn_reflns_limit_l_max 21
_diffrn_reflns_limit_l_min -21
_diffrn_reflns_number 36128
_diffrn_reflns_point_group_measured_fraction_full 0.998
_diffrn_reflns_point_group_measured_fraction_max 0.996
_diffrn_reflns_theta_full 25.242
_diffrn_reflns_theta_max 26.000
_diffrn_reflns_theta_min 2.082
_diffrn_source '1uS Microfocus x-ray'
_exptl_absorpt_coefficient_mu 19.259
_exptl_absorpt_correction_T_max 0.093
_exptl_absorpt_correction_T_min 0.048
_exptl_absorpt_correction_type empirical
_exptl_absorpt_process_details SADABS
_exptl_crystal_colour 'light green'
_exptl_crystal_density_diffrn 3.607
_exptl_crystal_density_method none
_exptl_crystal_description block
_exptl_crystal_F_000 2422
_exptl_crystal_size_max 0.100
_exptl_crystal_size_mid 0.080
_exptl_crystal_size_min 0.050
_refine_diff_density_max 2.63
_refine_diff_density_min -1.34
_refine_diff_density_rms 0.19
_refine_ls_extinction_method none
_refine_ls_goodness_of_fit_ref 1.068
_refine_ls_hydrogen_treatment undef
_refine_ls_matrix_type full
_refine_ls_number_parameters 654
_refine_ls_number_reflns 9638
_refine_ls_number_restraints 0
_refine_ls_restrained_S_all 1.068
_refine_ls_R_factor_all 0.0254
_refine_ls_R_factor_gt 0.0223
_refine_ls_shift/su_max 0.001
_refine_ls_shift/su_mean 0.000
_refine_ls_structure_factor_coef Fsqd
_refine_ls_weighting_details 'w=1/[\s^2^(Fo^2^)+(0.0181P)^2^+14.8328P] where P=(Fo^2^+2Fc^2^)/3'
_refine_ls_weighting_scheme calc
_refine_ls_wR_factor_gt 0.0526
_refine_ls_wR_factor_ref 0.0538
_reflns_Friedel_coverage 0.000
_reflns_number_gt 8873
_reflns_number_total 9638
_reflns_threshold_expression 'I > 2\s(I)'
_cod_data_source_file Cu2W16.cif
_cod_data_source_block rw851b1
_cod_depositor_comments
;Adding full bibliography for 4342749--4342755.cif.

The following automatic conversions were performed:

'_atom_sites_solution_primary' value 'direct methods' was changed to
'direct'.

Automatic conversion script
Id: cif_fix_values 6452 2018-10-05 10:23:21Z andrius 
;
_cod_database_code 4342752
_shelx_shelxl_version_number 2014/7
_shelx_space_group_comment
;
The symmetry employed for this shelxl refinement is uniquely defined
by the following loop, which should always be used as a source of
symmetry information in preference to the above space-group names.
They are only intended as comments.
;
_shelx_estimated_absorpt_t_min 0.249
_shelx_estimated_absorpt_t_max 0.446

loop_
_space_group_symop_operation_xyz
'x, y, z'
'-x, -y, -z'

loop_
_atom_site_label
_atom_site_type_symbol
_atom_site_fract_x
_atom_site_fract_y
_atom_site_fract_z
_atom_site_U_iso_or_equiv
_atom_site_adp_type
_atom_site_occupancy
_atom_site_site_symmetry_order
_atom_site_calc_flag
_atom_site_refinement_flags_occupancy
_atom_site_disorder_assembly
_atom_site_disorder_group
W1 W 0.63936(2) 0.22404(2) 0.22415(2) 0.01235(6) Uani 1 1 d . . .
W2 W 0.76486(2) 0.42668(2) 0.16773(2) 0.01685(6) Uani 1 1 d . . .
W3 W 0.60184(2) 0.38095(2) 0.34723(2) 0.01462(6) Uani 1 1 d . . .
W4 W 0.32790(2) 0.30221(2) 0.32293(2) 0.01343(6) Uani 1 1 d . . .
W5 W 0.15547(2) 0.55832(2) 0.27327(2) 0.01291(6) Uani 1 1 d . . .
W6 W 0.40453(2) 0.67442(2) 0.28468(2) 0.01337(6) Uani 1 1 d . . .
W7 W 0.56411(2) 0.71387(2) 0.10267(2) 0.01265(6) Uani 1 1 d . . .
W8 W 0.26371(2) 0.76689(2) 0.11404(2) 0.01173(6) Uani 1 1 d . . .
Cu1 Cu 0.42250(6) 0.61405(6) -0.02334(4) 0.01242(15) Uani 1 1 d . . .
Na1 Na 0.7612(2) 0.8820(2) 0.11450(15) 0.0213(5) Uani 1 1 d . . .
Na2 Na 0.7727(2) 0.8267(2) -0.07142(16) 0.0250(6) Uani 1 1 d . . .
Na3 Na 0.4048(2) 0.1052(2) 0.54268(15) 0.0233(6) Uani 1 1 d . . .
Na4 Na -0.1617(2) 0.7506(2) 0.29351(18) 0.0324(7) Uani 1 1 d . . .
Na5 Na -0.0796(2) 0.4853(3) 0.43107(17) 0.0332(7) Uani 1 1 d . . .
Na6 Na 0.1319(3) 0.3999(3) 0.1358(2) 0.0444(8) Uani 1 1 d . . .
Na7 Na -0.0206(9) 0.2231(8) 0.5560(6) 0.075(2) Uani 0.5 1 d P A .
Na8 Na 0.0957(5) 0.0006(5) 0.3795(4) 0.0212(12) Uiso 0.5 1 d P A 1
Na8' Na 0.0954(5) 0.0301(5) 0.3401(4) 0.0230(12) Uiso 0.5 1 d P B 2
Si1 Si 0.44171(14) 0.49076(13) 0.16735(9) 0.0116(3) Uani 1 1 d . . .
O1 O 0.5985(4) 0.2609(3) 0.1230(2) 0.0162(9) Uani 1 1 d . . .
O2 O 0.7051(4) 0.0828(3) 0.2463(3) 0.0203(10) Uani 1 1 d . . .
O3 O 0.4759(4) 0.2304(3) 0.2704(2) 0.0162(9) Uani 1 1 d . . .
O4 O 0.5698(3) 0.4102(3) 0.2108(2) 0.0118(8) Uani 1 1 d . . .
O5 O 0.6617(4) 0.2387(3) 0.3310(2) 0.0177(9) Uani 1 1 d . . .
O6 O 0.7836(4) 0.2715(3) 0.1919(3) 0.0177(9) Uani 1 1 d . . .
O7 O 0.7206(4) 0.4456(4) 0.0656(2) 0.0182(9) Uani 1 1 d . . .
O8 O 0.9177(4) 0.4170(4) 0.1516(3) 0.0205(10) Uani 1 1 d . . .
O9 O 0.6921(4) 0.5817(3) 0.1519(2) 0.0146(9) Uani 1 1 d . . .
O10 O 0.7479(4) 0.4085(3) 0.2834(2) 0.0157(9) Uani 1 1 d . . .
O11 O 0.5308(4) 0.5368(3) 0.3231(2) 0.0150(9) Uani 1 1 d . . .
O12 O 0.6486(4) 0.3500(3) 0.4422(3) 0.0184(9) Uani 1 1 d . . .
O13 O 0.4455(4) 0.3642(4) 0.3682(2) 0.0172(9) Uani 1 1 d . . .
O14 O 0.3293(4) 0.2031(3) 0.4148(3) 0.0176(9) Uani 1 1 d . . .
O15 O 0.3296(4) 0.4530(3) 0.2235(2) 0.0137(9) Uani 1 1 d . . .
O16 O 0.2296(4) 0.2768(4) 0.2722(3) 0.0205(10) Uani 1 1 d . . .
O17 O 0.2063(4) 0.4217(3) 0.3574(2) 0.0138(9) Uani 1 1 d . . .
O18 O 0.0745(4) 0.5103(3) 0.2249(2) 0.0166(9) Uani 1 1 d . . .
O19 O 0.1735(3) 0.6725(3) 0.1782(2) 0.0147(9) Uani 1 1 d . . .
O20 O 0.0389(4) 0.6310(3) 0.3283(2) 0.0167(9) Uani 1 1 d . . .
O21 O 0.2912(4) 0.5940(3) 0.3181(2) 0.0155(9) Uani 1 1 d . . .
O22 O 0.2852(4) 0.7865(3) 0.2185(2) 0.0156(9) Uani 1 1 d . . .
O23 O 0.4261(3) 0.6176(3) 0.1681(2) 0.0110(8) Uani 1 1 d . . .
O24 O 0.3904(4) 0.7317(3) 0.3623(2) 0.0185(9) Uani 1 1 d . . .
O25 O 0.5256(4) 0.7299(3) 0.2143(2) 0.0157(9) Uani 1 1 d . . .
O26 O 0.5644(4) 0.6619(3) 0.0223(2) 0.0169(9) Uani 1 1 d . . .
O27 O 0.6487(4) 0.8044(3) 0.0639(2) 0.0172(9) Uani 1 1 d . . .
O28 O 0.4035(4) 0.8218(3) 0.0814(2) 0.0151(9) Uani 1 1 d . . .
O29 O 0.1458(4) 0.8868(3) 0.0832(3) 0.0174(9) Uani 1 1 d . . .
O30 O 0.2926(4) 0.7107(3) 0.0306(2) 0.0135(9) Uani 1 1 d . . .
O31 O 0.4500(4) 0.4860(3) 0.0758(2) 0.0132(9) Uani 1 1 d . . .
O32 O 0.6491(4) 0.8561(4) 0.2412(3) 0.0204(10) Uani 1 1 d . . .
O33 O 0.6098(4) 1.0607(4) 0.0813(3) 0.0236(10) Uani 1 1 d . . .
O34 O 0.9117(4) 0.9195(4) 0.1716(3) 0.0273(11) Uani 1 1 d . . .
O35 O 0.8795(4) 0.8961(4) -0.0086(3) 0.0224(10) Uani 1 1 d . . .
O36 O 0.6209(4) 0.9903(4) -0.1325(3) 0.0277(11) Uani 1 1 d . . .
O37 O 0.8848(4) 0.6398(4) -0.0127(3) 0.0276(11) Uani 1 1 d . . .
O38 O 0.6039(4) 0.0673(4) 0.4682(3) 0.0255(11) Uani 1 1 d . . .
O39 O 0.5005(4) 0.0072(4) 0.6635(3) 0.0197(10) Uani 1 1 d . . .
O40 O 0.4229(4) 0.2824(4) 0.5408(3) 0.0225(10) Uani 1 1 d . . .
O41 O -0.1404(4) 0.6824(4) 0.1793(3) 0.0253(11) Uani 1 1 d . . .
O42 O -0.2121(4) 0.8817(4) 0.3685(3) 0.0257(11) Uani 1 1 d . . .
O43 O -0.2524(4) 0.6045(4) 0.3609(3) 0.0321(12) Uani 1 1 d . . .
O44 O -0.1011(4) 0.6210(4) 0.4930(3) 0.0294(11) Uani 1 1 d . . .
O45 O -0.0375(4) 0.3627(4) 0.3494(3) 0.0296(11) Uani 1 1 d . . .
O46 O 0.1061(4) 0.5866(4) 0.0525(3) 0.0336(12) Uani 1 1 d . . .
O47 O 0.3276(4) 0.2632(4) 0.1200(3) 0.0298(11) Uani 1 1 d . . .
O48 O 0.1149(4) 0.8526(4) -0.0810(3) 0.0269(11) Uani 1 1 d . . .
O49 O -0.2144(9) 0.4126(9) 0.5217(6) 0.024(2) Uiso 0.5 1 d P A 1
O50 O 0.9034(9) 0.8149(8) -0.2090(6) 0.024(2) Uiso 0.5 1 d P C 1
O51 O 0.7354(10) 0.1313(8) 0.5477(6) 0.022(2) Uiso 0.5 1 d P D 1
O52 O 0.0837(8) -0.0462(8) 0.2614(6) 0.025(2) Uiso 0.5 1 d P A 1
O53 O 0.1370(8) 0.1002(8) 0.4605(6) 0.025(2) Uiso 0.5 1 d P A 1
O54 O -0.0891(9) 0.1494(8) 0.3813(6) 0.028(2) Uiso 0.5 1 d P A 1
O55 O -0.0032(9) -0.1391(9) 0.4432(6) 0.032(2) Uiso 0.5 1 d P A 1
O56 O 0.2692(8) 0.0489(8) 0.2906(6) 0.026(2) Uiso 0.5 1 d P A 1
O49' O -0.1772(8) 0.3581(8) 0.5324(5) 0.020(2) Uiso 0.5 1 d P A 2
O50' O 0.9287(10) 0.8204(9) -0.1748(7) 0.033(2) Uiso 0.5 1 d P C 2
O51' O 0.7904(10) 0.1090(9) 0.5400(6) 0.027(2) Uiso 0.5 1 d P E 2
O52' O 0.0681(8) -0.1045(8) 0.2886(5) 0.021(2) Uiso 0.5 1 d P B 2
O53' O 0.1063(8) 0.1552(7) 0.4066(5) 0.022(2) Uiso 0.5 1 d P B 2
O54' O -0.1135(9) 0.0688(8) 0.3890(6) 0.032(2) Uiso 0.5 1 d P B 2
O56' O 0.3032(8) -0.0304(8) 0.2893(5) 0.022(2) Uiso 0.5 1 d P B 2

loop_
_atom_site_aniso_label
_atom_site_aniso_U_11
_atom_site_aniso_U_22
_atom_site_aniso_U_33
_atom_site_aniso_U_23
_atom_site_aniso_U_13
_atom_site_aniso_U_12
W1 0.01493(12) 0.01054(12) 0.01046(12) -0.00306(9) -0.00111(9) -0.00234(9)
W2 0.01247(12) 0.01219(13) 0.02146(14) -0.00142(10) 0.00102(10) -0.00239(10)
W3 0.01987(13) 0.01220(12) 0.01051(12) -0.00307(10) -0.00408(10) -0.00208(10)
W4 0.01521(12) 0.01249(12) 0.01202(12) -0.00348(10) 0.00027(9) -0.00412(10)
W5 0.01240(12) 0.01405(12) 0.01112(12) -0.00329(10) -0.00050(9) -0.00303(9)
W6 0.01644(12) 0.01239(12) 0.01011(12) -0.00426(9) -0.00152(9) -0.00173(10)
W7 0.01314(12) 0.01271(12) 0.01154(12) -0.00303(10) -0.00077(9) -0.00368(9)
W8 0.01269(12) 0.01115(12) 0.01024(11) -0.00337(9) -0.00128(9) -0.00176(9)
Cu1 0.0148(4) 0.0116(3) 0.0091(3) -0.0030(3) -0.0012(3) -0.0017(3)
Na1 0.0214(13) 0.0220(14) 0.0219(13) -0.0071(11) -0.0007(11) -0.0078(11)
Na2 0.0262(14) 0.0182(13) 0.0307(15) -0.0083(12) -0.0054(12) -0.0042(11)
Na3 0.0314(15) 0.0183(13) 0.0174(13) -0.0023(11) -0.0022(11) -0.0067(11)
Na4 0.0237(14) 0.0295(16) 0.0469(18) -0.0233(14) -0.0155(13) 0.0058(12)
Na5 0.0262(15) 0.0520(19) 0.0264(15) -0.0217(14) -0.0035(12) -0.0076(14)
Na6 0.0380(18) 0.052(2) 0.045(2) -0.0286(17) -0.0011(15) -0.0037(15)
Na7 0.080(6) 0.077(7) 0.071(6) -0.024(5) -0.006(5) -0.023(5)
Si1 0.0137(8) 0.0109(8) 0.0096(8) -0.0033(6) -0.0010(6) -0.0027(6)
O1 0.018(2) 0.016(2) 0.015(2) -0.0054(18) 0.0009(17) -0.0068(18)
O2 0.023(2) 0.015(2) 0.021(2) -0.0047(19) -0.0017(19) -0.0027(18)
O3 0.015(2) 0.017(2) 0.016(2) -0.0065(18) 0.0048(17) -0.0061(18)
O4 0.013(2) 0.012(2) 0.010(2) -0.0036(16) -0.0010(16) -0.0022(16)
O5 0.023(2) 0.015(2) 0.013(2) -0.0015(18) -0.0079(18) -0.0024(18)
O6 0.017(2) 0.015(2) 0.023(2) -0.0097(19) -0.0041(18) -0.0016(18)
O7 0.018(2) 0.025(2) 0.012(2) -0.0050(19) -0.0002(17) -0.0089(19)
O8 0.015(2) 0.019(2) 0.024(2) -0.005(2) -0.0008(19) -0.0035(18)
O9 0.016(2) 0.015(2) 0.013(2) -0.0045(17) -0.0011(17) -0.0051(17)
O10 0.017(2) 0.017(2) 0.012(2) -0.0021(18) -0.0006(17) -0.0049(18)
O11 0.016(2) 0.016(2) 0.013(2) -0.0036(18) -0.0018(17) -0.0045(17)
O12 0.020(2) 0.018(2) 0.018(2) -0.0059(19) -0.0042(18) -0.0051(18)
O13 0.018(2) 0.024(2) 0.012(2) -0.0071(19) -0.0001(17) -0.0083(19)
O14 0.020(2) 0.015(2) 0.018(2) -0.0051(18) 0.0020(18) -0.0062(18)
O15 0.016(2) 0.015(2) 0.012(2) -0.0072(17) 0.0043(17) -0.0060(17)
O16 0.027(2) 0.019(2) 0.019(2) -0.0077(19) -0.0037(19) -0.008(2)
O17 0.017(2) 0.014(2) 0.009(2) -0.0022(17) -0.0006(16) -0.0044(17)
O18 0.017(2) 0.018(2) 0.016(2) -0.0053(18) -0.0026(18) -0.0044(18)
O19 0.010(2) 0.019(2) 0.013(2) -0.0019(18) -0.0032(16) -0.0029(17)
O20 0.013(2) 0.020(2) 0.015(2) -0.0042(18) -0.0002(17) -0.0026(18)
O21 0.015(2) 0.020(2) 0.011(2) -0.0061(18) -0.0008(17) -0.0045(18)
O22 0.018(2) 0.016(2) 0.014(2) -0.0092(18) -0.0031(17) -0.0001(17)
O23 0.011(2) 0.010(2) 0.010(2) -0.0016(16) -0.0002(16) -0.0036(16)
O24 0.026(2) 0.016(2) 0.012(2) -0.0056(18) -0.0034(18) -0.0029(19)
O25 0.019(2) 0.015(2) 0.016(2) -0.0047(18) -0.0033(17) -0.0065(18)
O26 0.019(2) 0.018(2) 0.014(2) -0.0074(18) -0.0006(18) -0.0042(18)
O27 0.018(2) 0.018(2) 0.017(2) -0.0068(18) 0.0000(18) -0.0053(18)
O28 0.016(2) 0.011(2) 0.016(2) -0.0016(17) -0.0021(17) -0.0033(17)
O29 0.017(2) 0.014(2) 0.019(2) -0.0047(18) -0.0002(18) -0.0016(18)
O30 0.018(2) 0.010(2) 0.010(2) -0.0014(17) -0.0024(17) -0.0014(17)
O31 0.016(2) 0.014(2) 0.011(2) -0.0039(17) -0.0029(16) -0.0046(17)
O32 0.021(2) 0.020(2) 0.019(2) -0.0073(19) 0.0001(19) -0.0060(19)
O33 0.029(3) 0.020(2) 0.021(2) -0.005(2) -0.005(2) -0.006(2)
O34 0.020(2) 0.033(3) 0.033(3) -0.018(2) -0.002(2) -0.006(2)
O35 0.024(2) 0.021(2) 0.023(2) -0.007(2) 0.002(2) -0.010(2)
O36 0.032(3) 0.014(2) 0.037(3) -0.007(2) -0.010(2) -0.004(2)
O37 0.026(3) 0.025(3) 0.028(3) -0.006(2) -0.001(2) -0.004(2)
O38 0.037(3) 0.018(2) 0.022(2) -0.007(2) -0.001(2) -0.009(2)
O39 0.020(2) 0.019(2) 0.020(2) -0.0060(19) -0.0020(19) -0.0050(19)
O40 0.028(3) 0.023(2) 0.018(2) -0.005(2) -0.0008(19) -0.011(2)
O41 0.022(2) 0.021(2) 0.032(3) -0.012(2) -0.006(2) -0.001(2)
O42 0.034(3) 0.019(2) 0.024(3) -0.009(2) -0.001(2) -0.006(2)
O43 0.023(3) 0.039(3) 0.038(3) -0.019(3) -0.003(2) -0.006(2)
O44 0.031(3) 0.041(3) 0.020(2) -0.011(2) -0.002(2) -0.013(2)
O45 0.020(2) 0.033(3) 0.042(3) -0.018(2) -0.008(2) -0.007(2)
O46 0.030(3) 0.043(3) 0.033(3) -0.013(3) 0.001(2) -0.017(2)
O47 0.032(3) 0.040(3) 0.026(3) -0.016(2) 0.007(2) -0.021(2)
O48 0.019(2) 0.038(3) 0.021(2) -0.011(2) -0.0018(19) -0.002(2)

loop_
_atom_type_symbol
_atom_type_description
_atom_type_scat_dispersion_real
_atom_type_scat_dispersion_imag
_atom_type_scat_source
W W -0.8490 6.8722 'International Tables Vol C Tables 4.2.6.8 and 6.1.1.4'
Cu Cu 0.3201 1.2651 'International Tables Vol C Tables 4.2.6.8 and 6.1.1.4'
Na Na 0.0362 0.0249 'International Tables Vol C Tables 4.2.6.8 and 6.1.1.4'
Si Si 0.0817 0.0704 'International Tables Vol C Tables 4.2.6.8 and 6.1.1.4'
O O 0.0106 0.0060 'International Tables Vol C Tables 4.2.6.8 and 6.1.1.4'
H H 0.0000 0.0000 'International Tables Vol C Tables 4.2.6.8 and 6.1.1.4'

loop_
_geom_angle_atom_site_label_1
_geom_angle_atom_site_label_2
_geom_angle_atom_site_label_3
_geom_angle
_geom_angle_site_symmetry_1
_geom_angle_site_symmetry_3
O2 W1 O1 102.8(2) . .
O2 W1 O3 99.49(19) . .
O1 W1 O3 94.17(18) . .
O2 W1 O6 100.43(19) . .
O1 W1 O6 93.33(18) . .
O3 W1 O6 156.58(17) . .
O2 W1 O5 96.83(19) . .
O1 W1 O5 160.41(18) . .
O3 W1 O5 83.12(17) . .
O6 W1 O5 82.40(17) . .
O2 W1 O4 170.75(17) . .
O1 W1 O4 85.79(16) . .
O3 W1 O4 83.23(16) . .
O6 W1 O4 75.23(15) . .
O5 W1 O4 74.63(15) . .
O8 W2 O7 103.01(19) . .
O8 W2 O9 100.81(19) . .
O7 W2 O9 88.58(18) . .
O8 W2 O6 97.91(19) . .
O7 W2 O6 88.29(18) . .
O9 W2 O6 161.25(17) . .
O8 W2 O10 98.37(19) . .
O7 W2 O10 158.61(17) . .
O9 W2 O10 88.17(17) . .
O6 W2 O10 88.02(18) . .
O8 W2 O4 169.00(17) . .
O7 W2 O4 84.69(16) . .
O9 W2 O4 87.08(15) . .
O6 W2 O4 74.22(15) . .
O10 W2 O4 74.03(15) . .
O12 W3 O13 102.72(19) . .
O12 W3 O5 99.99(19) . .
O13 W3 O5 88.16(18) . .
O12 W3 O11 100.96(18) . .
O13 W3 O11 90.05(18) . .
O5 W3 O11 158.85(17) . .
O12 W3 O10 99.40(18) . .
O13 W3 O10 157.83(17) . .
O5 W3 O10 86.64(18) . .
O11 W3 O10 87.12(17) . .
O12 W3 O4 171.03(17) . .
O13 W3 O4 84.64(15) . .
O5 W3 O4 74.89(15) . .
O11 W3 O4 83.96(15) . .
O10 W3 O4 73.20(15) . .
O14 W4 O16 101.2(2) . .
O14 W4 O3 100.73(19) . .
O16 W4 O3 96.30(19) . .
O14 W4 O17 95.73(18) . .
O16 W4 O17 95.86(19) . .
O3 W4 O17 157.18(17) . .
O14 W4 O13 89.45(18) . .
O16 W4 O13 168.93(18) . .
O3 W4 O13 84.35(17) . .
O17 W4 O13 80.08(16) . .
O14 W4 O15 166.18(17) . .
O16 W4 O15 90.17(18) . .
O3 W4 O15 85.57(16) . .
O17 W4 O15 75.16(15) . .
O13 W4 O15 78.85(15) . .
O20 W5 O18 101.41(19) . .
O20 W5 O19 102.00(18) . .
O18 W5 O19 92.63(18) . .
O20 W5 O17 97.91(18) . .
O18 W5 O17 94.97(18) . .
O19 W5 O17 156.82(17) . .
O20 W5 O21 92.43(18) . .
O18 W5 O21 166.14(17) . .
O19 W5 O21 85.20(16) . .
O17 W5 O21 82.18(16) . .
O20 W5 O15 168.39(17) . .
O18 W5 O15 87.83(17) . .
O19 W5 O15 84.39(16) . .
O17 W5 O15 74.07(15) . .
O21 W5 O15 78.34(15) . .
O20 W5 Na5 45.56(15) . .
O18 W5 Na5 77.11(14) . .
O19 W5 Na5 140.70(12) . .
O17 W5 Na5 62.48(13) . .
O21 W5 Na5 112.92(11) . .
O15 W5 Na5 132.01(11) . .
O24 W6 O22 100.00(18) . .
O24 W6 O21 103.03(19) . .
O22 W6 O21 87.19(18) . .
O24 W6 O25 101.22(19) . .
O22 W6 O25 88.41(18) . .
O21 W6 O25 155.75(17) . .
O24 W6 O11 99.92(18) . .
O22 W6 O11 160.07(17) . .
O21 W6 O11 87.71(17) . .
O25 W6 O11 88.38(17) . .
O24 W6 O23 172.80(17) . .
O22 W6 O23 75.61(15) . .
O21 W6 O23 82.62(15) . .
O25 W6 O23 73.18(15) . .
O11 W6 O23 84.63(15) . .
O27 W7 O26 104.12(19) . .
O27 W7 O9 99.46(18) . .
O26 W7 O9 91.38(18) . .
O27 W7 O28 97.51(18) . .
O26 W7 O28 92.82(18) . .
O9 W7 O28 160.96(17) . .
O27 W7 O25 99.12(18) . .
O26 W7 O25 156.75(18) . .
O9 W7 O25 84.13(16) . .
O28 W7 O25 84.71(17) . .
O27 W7 O23 168.58(16) . .
O26 W7 O23 85.03(17) . .
O9 W7 O23 86.97(15) . .
O28 W7 O23 74.92(15) . .
O25 W7 O23 71.99(15) . .
O29 W8 O30 102.41(19) . .
O29 W8 O19 99.65(18) . .
O30 W8 O19 94.90(18) . .
O29 W8 O28 101.01(18) . .
O30 W8 O28 92.18(18) . .
O19 W8 O28 156.15(17) . .
O29 W8 O22 97.48(18) . .
O30 W8 O22 159.88(17) . .
O19 W8 O22 84.72(17) . .
O28 W8 O22 80.91(17) . .
O29 W8 O23 171.83(17) . .
O30 W8 O23 85.30(16) . .
O19 W8 O23 82.19(15) . .
O28 W8 O23 75.73(15) . .
O22 W8 O23 74.70(15) . .
O31 Cu1 O30 178.31(17) 2_665 .
O31 Cu1 O1 92.56(17) 2_665 2_665
O30 Cu1 O1 88.61(17) . 2_665
O31 Cu1 O31 85.67(17) 2_665 .
O30 Cu1 O31 93.18(16) . .
O1 Cu1 O31 177.93(17) 2_665 .
O31 Cu1 O26 91.93(15) 2_665 .
O30 Cu1 O26 89.21(16) . .
O1 Cu1 O26 93.44(16) 2_665 .
O31 Cu1 O26 85.56(16) . .
O31 Cu1 O7 86.91(15) 2_665 2_665
O30 Cu1 O7 91.89(16) . 2_665
O1 Cu1 O7 89.57(16) 2_665 2_665
O31 Cu1 O7 91.40(15) . 2_665
O26 Cu1 O7 176.82(15) . 2_665
O31 Cu1 Cu1 43.36(12) 2_665 2_665
O30 Cu1 Cu1 135.47(12) . 2_665
O1 Cu1 Cu1 135.91(12) 2_665 2_665
O31 Cu1 Cu1 42.31(11) . 2_665
O26 Cu1 Cu1 88.25(11) . 2_665
O7 Cu1 Cu1 88.88(11) 2_665 2_665
O27 Na1 O35 87.35(17) . .
O27 Na1 O32 92.07(17) . .
O35 Na1 O32 176.5(2) . .
O27 Na1 O33 92.04(17) . .
O35 Na1 O33 99.13(18) . .
O32 Na1 O33 84.36(17) . .
O27 Na1 O34 166.63(19) . .
O35 Na1 O34 89.74(18) . .
O32 Na1 O34 90.04(17) . .
O33 Na1 O34 101.31(18) . .
O27 Na1 O41 79.87(16) . 1_655
O35 Na1 O41 97.96(18) . 1_655
O32 Na1 O41 78.52(17) . 1_655
O33 Na1 O41 160.71(19) . 1_655
O34 Na1 O41 87.63(18) . 1_655
O27 Na1 Na4 113.92(15) . 1_655
O35 Na1 Na4 130.42(15) . 1_655
O32 Na1 Na4 46.89(12) . 1_655
O33 Na1 Na4 122.68(15) . 1_655
O34 Na1 Na4 59.16(14) . 1_655
O41 Na1 Na4 48.26(12) 1_655 1_655
O27 Na1 Na2 46.16(12) . .
O35 Na1 Na2 41.23(12) . .
O32 Na1 Na2 138.21(15) . .
O33 Na1 Na2 96.52(14) . .
O34 Na1 Na2 130.07(15) . .
O41 Na1 Na2 90.45(13) 1_655 .
Na4 Na1 Na2 138.71(10) 1_655 .
O47 Na2 O50' 94.0(3) 2_665 .
O47 Na2 O35 172.6(2) 2_665 .
O50' Na2 O35 88.7(3) . .
O47 Na2 O36 85.13(19) 2_665 .
O50' Na2 O36 101.2(3) . .
O35 Na2 O36 101.12(18) . .
O47 Na2 O37 79.87(19) 2_665 .
O50' Na2 O37 85.2(3) . .
O35 Na2 O37 93.51(18) . .
O36 Na2 O37 164.1(2) . .
O47 Na2 O27 93.22(17) 2_665 .
O50' Na2 O27 165.3(3) . .
O35 Na2 O27 82.65(16) . .
O36 Na2 O27 92.10(18) . .
O37 Na2 O27 83.53(17) . .
O47 Na2 O50 79.7(3) 2_665 .
O35 Na2 O50 103.7(3) . .
O36 Na2 O50 93.8(3) . .
O37 Na2 O50 88.7(2) . .
O27 Na2 O50 170.3(3) . .
O47 Na2 Na6 46.54(14) 2_665 2_665
O50' Na2 Na6 63.4(3) . 2_665
O35 Na2 Na6 129.94(15) . 2_665
O36 Na2 Na6 123.55(16) . 2_665
O37 Na2 Na6 46.64(14) . 2_665
O27 Na2 Na6 113.98(14) . 2_665
O50 Na2 Na6 56.3(2) . 2_665
O47 Na2 Na1 134.54(16) 2_665 .
O50' Na2 Na1 129.2(3) . .
O35 Na2 Na1 41.23(12) . .
O36 Na2 Na1 97.50(15) . .
O37 Na2 Na1 89.35(14) . .
O27 Na2 Na1 41.46(11) . .
O50 Na2 Na1 144.6(2) . .
Na6 Na2 Na1 135.57(11) 2_665 .
O39 Na3 O14 173.97(19) . .
O39 Na3 O38 88.69(17) . 2_656
O14 Na3 O38 92.27(17) . 2_656
O39 Na3 O38 89.71(17) . .
O14 Na3 O38 84.39(17) . .
O38 Na3 O38 87.03(18) 2_656 .
O39 Na3 O40 94.58(17) . .
O14 Na3 O40 84.03(16) . .
O38 Na3 O40 174.57(19) 2_656 .
O38 Na3 O40 88.65(17) . .
O39 Na3 O42 84.07(17) . 2_566
O14 Na3 O42 101.91(17) . 2_566
O38 Na3 O42 88.21(17) 2_656 2_566
O38 Na3 O42 172.25(19) . 2_566
O40 Na3 O42 96.43(17) . 2_566
O39 Na3 Na3 88.90(14) . 2_656
O14 Na3 Na3 87.67(14) . 2_656
O38 Na3 Na3 43.81(13) 2_656 2_656
O38 Na3 Na3 43.22(12) . 2_656
O40 Na3 Na3 131.78(17) . 2_656
O42 Na3 Na3 131.72(17) 2_566 2_656
O39 Na3 Na4 77.85(13) . 2_566
O14 Na3 Na4 106.84(13) . 2_566
O38 Na3 Na4 118.27(14) 2_656 2_566
O38 Na3 Na4 151.04(15) . 2_566
O40 Na3 Na4 66.76(13) . 2_566
O42 Na3 Na4 31.20(11) 2_566 2_566
Na3 Na3 Na4 158.65(12) 2_656 2_566
O32 Na4 O42 83.23(17) 1_455 .
O32 Na4 O20 170.6(2) 1_455 .
O42 Na4 O20 105.69(18) . .
O32 Na4 O41 81.10(17) 1_455 .
O42 Na4 O41 158.3(2) . .
O20 Na4 O41 89.52(17) . .
O32 Na4 O43 87.10(18) 1_455 .
O42 Na4 O43 110.3(2) . .
O20 Na4 O43 92.40(18) . .
O41 Na4 O43 83.80(18) . .
O32 Na4 O34 81.30(16) 1_455 1_455
O42 Na4 O34 82.64(17) . 1_455
O20 Na4 O34 96.71(17) . 1_455
O41 Na4 O34 80.24(17) . 1_455
O43 Na4 O34 161.52(19) . 1_455
O32 Na4 Na1 48.08(13) 1_455 1_455
O42 Na4 Na1 107.79(15) . 1_455
O20 Na4 Na1 124.54(16) . 1_455
O41 Na4 Na1 50.53(13) . 1_455
O43 Na4 Na1 114.92(16) . 1_455
O34 Na4 Na1 46.97(11) 1_455 1_455
O32 Na4 Na5 128.59(16) 1_455 .
O42 Na4 Na5 107.45(15) . .
O20 Na4 Na5 52.19(12) . .
O41 Na4 Na5 94.07(14) . .
O43 Na4 Na5 41.65(13) . .
O34 Na4 Na5 148.65(14) 1_455 .
Na1 Na4 Na5 143.48(11) 1_455 .
O32 Na4 Na7 132.9(2) 1_455 2_566
O42 Na4 Na7 49.72(19) . 2_566
O20 Na4 Na7 55.97(18) . 2_566
O41 Na4 Na7 142.9(2) . 2_566
O43 Na4 Na7 108.5(2) . 2_566
O34 Na4 Na7 89.92(18) 1_455 2_566
Na1 Na4 Na7 136.32(18) 1_455 2_566
Na5 Na4 Na7 76.09(16) . 2_566
O32 Na4 Na3 67.80(13) 1_455 2_566
O42 Na4 Na3 32.98(13) . 2_566
O20 Na4 Na3 121.36(14) . 2_566
O41 Na4 Na3 145.52(15) . 2_566
O43 Na4 Na3 80.25(14) . 2_566
O34 Na4 Na3 108.18(12) 1_455 2_566
Na1 Na4 Na3 110.70(9) 1_455 2_566
Na5 Na4 Na3 93.99(9) . 2_566
Na7 Na4 Na3 71.51(15) 2_566 2_566
O49 Na5 O44 93.4(3) . .
O49 Na5 O43 85.1(3) . .
O44 Na5 O43 87.8(2) . .
O49 Na5 O45 96.5(3) . .
O44 Na5 O45 170.0(2) . .
O43 Na5 O45 91.62(19) . .
O49 Na5 O44 97.0(3) . 2_566
O44 Na5 O44 86.3(2) . 2_566
O43 Na5 O44 173.9(2) . 2_566
O45 Na5 O44 93.87(19) . 2_566
O44 Na5 O49' 103.0(3) . .
O43 Na5 O49' 98.4(3) . .
O45 Na5 O49' 87.0(3) . .
O44 Na5 O49' 84.7(3) 2_566 .
O49 Na5 O20 163.3(3) . .
O44 Na5 O20 72.97(17) . .
O43 Na5 O20 84.81(18) . .
O45 Na5 O20 97.07(17) . .
O44 Na5 O20 91.75(17) 2_566 .
O49' Na5 O20 174.8(3) . .
O49 Na5 Na7 53.2(3) . .
O44 Na5 Na7 115.2(2) . .
O43 Na5 Na7 131.4(2) . .
O45 Na5 Na7 72.3(2) . .
O44 Na5 Na7 53.4(2) 2_566 .
O49' Na5 Na7 37.3(3) . .
O20 Na5 Na7 141.3(2) . .
O49 Na5 Na5 97.2(3) . 2_566
O44 Na5 Na5 44.36(13) . 2_566
O43 Na5 Na5 132.1(2) . 2_566
O45 Na5 Na5 135.01(18) . 2_566
O44 Na5 Na5 41.96(13) 2_566 2_566
O49' Na5 Na5 94.9(2) . 2_566
O20 Na5 Na5 79.93(14) . 2_566
Na7 Na5 Na5 82.36(19) . 2_566
O49 Na5 Na4 123.9(3) . .
O44 Na5 Na4 68.88(15) . .
O43 Na5 Na4 43.48(14) . .
O45 Na5 Na4 104.13(16) . .
O44 Na5 Na4 131.95(17) 2_566 .
O49' Na5 Na4 139.5(3) . .
O20 Na5 Na4 42.61(10) . .
Na7 Na5 Na4 174.35(18) . .
Na5 Na5 Na4 103.12(13) 2_566 .
O49 Na5 W5 170.0(3) . .
O44 Na5 W5 96.31(15) . .
O43 Na5 W5 97.73(15) . .
O45 Na5 W5 73.91(14) . .
O44 Na5 W5 81.16(13) 2_566 .
O49' Na5 W5 155.2(3) . .
O20 Na5 W5 26.31(9) . .
Na7 Na5 W5 119.60(18) . .
Na5 Na5 W5 88.05(10) 2_566 .
Na4 Na5 W5 62.54(7) . .
O18 Na6 O46 74.24(19) . .
O18 Na6 O8 82.94(17) . 1_455
O46 Na6 O8 95.38(19) . 1_455
O18 Na6 O47 128.0(2) . .
O46 Na6 O47 116.7(2) . .
O8 Na6 O47 139.1(2) 1_455 .
O18 Na6 O37 153.1(2) . 2_665
O46 Na6 O37 85.6(2) . 2_665
O8 Na6 O37 81.32(18) 1_455 2_665
O47 Na6 O37 76.96(18) . 2_665
O18 Na6 O16 72.72(16) . .
O46 Na6 O16 136.1(2) . .
O8 Na6 O16 108.23(19) 1_455 .
O47 Na6 O16 66.25(17) . .
O37 Na6 O16 133.2(2) 2_665 .
O18 Na6 O50 112.5(3) . 2_665
O46 Na6 O50 161.7(3) . 2_665
O8 Na6 O50 69.4(2) 1_455 2_665
O47 Na6 O50 73.6(2) . 2_665
O37 Na6 O50 82.0(3) 2_665 2_665
O16 Na6 O50 61.0(2) . 2_665
O18 Na6 Na2 159.65(18) . 2_665
O46 Na6 Na2 125.89(18) . 2_665
O8 Na6 Na2 96.69(15) 1_455 2_665
O47 Na6 Na2 44.51(13) . 2_665
O37 Na6 Na2 45.01(13) 2_665 2_665
O16 Na6 Na2 88.24(14) . 2_665
O50 Na6 Na2 49.7(2) 2_665 2_665
O55 Na7 O49 139.1(9) 2_556 .
O55 Na7 O53 46.7(7) 2_556 .
O49 Na7 O53 132.2(4) . .
O55 Na7 O44 134.2(9) 2_556 2_566
O49' Na7 O44 85.0(4) . 2_566
O49 Na7 O44 80.0(3) . 2_566
O53 Na7 O44 91.4(3) . 2_566
O49' Na7 O52' 103.6(5) . 2_556
O44 Na7 O52' 127.8(4) 2_566 2_556
O55 Na7 O42 75.8(8) 2_556 2_566
O49' Na7 O42 148.2(5) . 2_566
O49 Na7 O42 144.5(4) . 2_566
O53 Na7 O42 72.8(3) . 2_566
O44 Na7 O42 73.8(3) 2_566 2_566
O52' Na7 O42 73.1(3) 2_556 2_566
O55 Na7 Na8 33.8(7) 2_556 2_556
O49 Na7 Na8 114.2(4) . 2_556
O53 Na7 Na8 79.4(3) . 2_556
O44 Na7 Na8 165.8(4) 2_566 2_556
O42 Na7 Na8 93.0(3) 2_566 2_556
O55 Na7 Na5 143.1(9) 2_556 .
O49' Na7 Na5 46.2(3) . .
O49 Na7 Na5 41.9(2) . .
O53 Na7 Na5 102.2(3) . .
O44 Na7 Na5 45.04(18) 2_566 .
O52' Na7 Na5 142.3(4) 2_556 .
O42 Na7 Na5 118.8(3) 2_566 .
Na8 Na7 Na5 147.4(3) 2_556 .
O49' Na7 Na8' 111.1(4) . 2_556
O44 Na7 Na8' 161.3(4) 2_566 2_556
O52' Na7 Na8' 41.1(2) 2_556 2_556
O42 Na7 Na8' 87.6(3) 2_566 2_556
Na5 Na7 Na8' 153.6(3) . 2_556
O55 Na7 Na4 109.9(8) 2_556 2_566
O49' Na7 Na4 110.1(4) . 2_566
O49 Na7 Na4 107.1(3) . 2_566
O53 Na7 Na4 109.1(3) . 2_566
O44 Na7 Na4 60.7(2) 2_566 2_566
O52' Na7 Na4 68.2(3) 2_556 2_566
O42 Na7 Na4 38.57(15) 2_566 2_566
Na8 Na7 Na4 112.0(3) 2_556 2_566
Na5 Na7 Na4 98.4(2) . 2_566
Na8' Na7 Na4 103.4(2) 2_556 2_566
O51 Na8 O52 110.1(4) 2_656 .
O51 Na8 O54 146.5(4) 2_656 .
O52 Na8 O54 102.5(4) . .
O51 Na8 O55 83.7(4) 2_656 .
O52 Na8 O55 82.6(4) . .
O54 Na8 O55 93.3(4) . .
O51 Na8 O53 76.8(4) 2_656 .
O52 Na8 O53 158.1(4) . .
O54 Na8 O53 75.8(3) . .
O55 Na8 O53 119.2(4) . .
O51 Na8 O56 79.0(4) 2_656 .
O52 Na8 O56 77.3(4) . .
O54 Na8 O56 116.5(4) . .
O55 Na8 O56 146.9(4) . .
O53 Na8 O56 83.9(3) . .
O51 Na8 Na7 76.0(3) 2_656 2_556
O52 Na8 Na7 74.7(3) . 2_556
O54 Na8 Na7 106.3(3) . 2_556
O55 Na8 Na7 14.2(3) . 2_556
O53 Na8 Na7 127.0(4) . 2_556
O56 Na8 Na7 132.8(3) . 2_556
O53' Na8' O54' 86.1(4) . .
O53' Na8' O52' 172.3(4) . .
O54' Na8' O52' 88.0(4) . .
O53' Na8' O56' 100.8(4) . .
O54' Na8' O56' 172.6(4) . .
O52' Na8' O56' 84.8(3) . .
O53' Na8' O51' 81.2(4) . 2_656
O54' Na8' O51' 103.8(4) . 2_656
O52' Na8' O51' 95.4(4) . 2_656
O56' Na8' O51' 74.9(4) . 2_656
O53' Na8' O50' 98.7(4) . 2_665
O54' Na8' O50' 100.6(4) . 2_665
O52' Na8' O50' 87.3(4) . 2_665
O56' Na8' O50' 81.2(3) . 2_665
O51' Na8' O50' 155.6(4) 2_656 2_665
O53' Na8' Na7 123.4(3) . 2_556
O54' Na8' Na7 68.8(3) . 2_556
O52' Na8' Na7 49.5(3) . 2_556
O56' Na8' Na7 104.8(3) . 2_556
O51' Na8' Na7 58.9(3) 2_656 2_556
O50' Na8' Na7 134.4(3) 2_665 2_556
O31 Si1 O15 113.9(2) . .
O31 Si1 O23 110.0(2) . .
O15 Si1 O23 108.2(2) . .
O31 Si1 O4 110.4(2) . .
O15 Si1 O4 107.7(2) . .
O23 Si1 O4 106.4(2) . .
W1 O1 Cu1 140.4(2) . 2_665
W4 O3 W1 150.0(2) . .
Si1 O4 W1 121.6(2) . .
Si1 O4 W2 126.0(2) . .
W1 O4 W2 91.71(13) . .
Si1 O4 W3 124.0(2) . .
W1 O4 W3 91.93(14) . .
W2 O4 W3 92.13(13) . .
W3 O5 W1 118.2(2) . .
W2 O6 W1 118.7(2) . .
W2 O7 Cu1 131.4(2) . 2_665
W2 O8 Na6 177.3(3) . 1_655
W2 O9 W7 146.5(2) . .
W2 O10 W3 120.4(2) . .
W3 O11 W6 154.0(2) . .
W3 O13 W4 140.1(2) . .
W4 O14 Na3 151.8(2) . .
Si1 O15 W4 131.4(2) . .
Si1 O15 W5 128.8(2) . .
W4 O15 W5 92.94(14) . .
W4 O16 Na6 127.6(2) . .
W5 O17 W4 114.75(19) . .
W5 O18 Na6 133.8(2) . .
W8 O19 W5 149.9(2) . .
W5 O20 Na4 130.8(2) . .
W5 O20 Na5 108.1(2) . .
Na4 O20 Na5 85.19(16) . .
W6 O21 W5 141.5(2) . .
W6 O22 W8 118.1(2) . .
Si1 O23 W8 122.2(2) . .
Si1 O23 W7 124.2(2) . .
W8 O23 W7 91.40(13) . .
Si1 O23 W6 125.0(2) . .
W8 O23 W6 91.43(13) . .
W7 O23 W6 93.24(14) . .
W6 O25 W7 121.2(2) . .
W7 O26 Cu1 134.1(2) . .
W7 O27 Na1 137.1(2) . .
W7 O27 Na2 125.7(2) . .
Na1 O27 Na2 92.38(16) . .
W7 O28 W8 117.1(2) . .
W8 O30 Cu1 141.7(2) . .
Si1 O31 Cu1 127.6(2) . 2_665
Si1 O31 Cu1 126.9(2) . .
Cu1 O31 Cu1 94.33(17) 2_665 .
Na4 O32 Na1 85.03(17) 1_655 .
Na1 O34 Na4 73.87(15) . 1_655
Na2 O35 Na1 97.55(18) . .
Na2 O37 Na6 88.35(19) . 2_665
Na3 O38 Na3 92.97(18) 2_656 .
Na4 O41 Na1 81.21(16) . 1_455
Na4 O42 Na3 115.8(2) . 2_566
Na4 O42 Na7 91.7(2) . 2_566
Na3 O42 Na7 118.4(3) 2_566 2_566
Na5 O43 Na4 94.86(19) . .
Na5 O44 Na5 93.7(2) . 2_566
Na5 O44 Na7 125.6(3) . 2_566
Na5 O44 Na7 81.6(2) 2_566 2_566
Na2 O47 Na6 88.95(19) 2_665 .
Na5 O49 Na7 84.9(4) . .
Na2 O50 Na6 74.0(2) . 2_665
Na8 O53 Na7 129.8(4) . .
Na7 O55 Na8 132.1(9) 2_556 .
Na7 O49' Na5 96.6(4) . .
Na2 O50' Na8' 125.0(4) . 2_665
Na8' O52' Na7 89.4(4) . 2_556

loop_
_geom_bond_atom_site_label_1
_geom_bond_atom_site_label_2
_geom_bond_distance
_geom_bond_site_symmetry_2
W1 O2 1.726(4) .
W1 O1 1.789(4) .
W1 O3 1.936(4) .
W1 O6 1.942(4) .
W1 O5 2.019(4) .
W1 O4 2.297(4) .
W2 O8 1.730(4) .
W2 O7 1.868(4) .
W2 O9 1.908(4) .
W2 O6 1.932(4) .
W2 O10 1.956(4) .
W2 O4 2.346(4) .
W3 O12 1.723(4) .
W3 O13 1.882(4) .
W3 O5 1.896(4) .
W3 O11 1.902(4) .
W3 O10 1.963(4) .
W3 O4 2.377(4) .
W4 O14 1.735(4) .
W4 O16 1.744(4) .
W4 O3 1.919(4) .
W4 O17 1.935(4) .
W4 O13 2.189(4) .
W4 O15 2.220(4) .
W5 O20 1.735(4) .
W5 O18 1.754(4) .
W5 O19 1.915(4) .
W5 O17 1.931(4) .
W5 O21 2.134(4) .
W5 O15 2.270(4) .
W5 Na5 3.720(3) .
W6 O24 1.729(4) .
W6 O22 1.886(4) .
W6 O21 1.896(4) .
W6 O25 1.912(4) .
W6 O11 1.930(4) .
W6 O23 2.355(4) .
W7 O27 1.733(4) .
W7 O26 1.765(4) .
W7 O9 1.944(4) .
W7 O28 1.949(4) .
W7 O25 2.005(4) .
W7 O23 2.340(4) .
W8 O29 1.722(4) .
W8 O30 1.791(4) .
W8 O19 1.901(4) .
W8 O28 1.950(4) .
W8 O22 2.004(4) .
W8 O23 2.305(4) .
Cu1 O31 1.962(4) 2_665
Cu1 O30 1.964(4) .
Cu1 O1 1.985(4) 2_665
Cu1 O31 2.001(4) .
Cu1 O26 2.307(4) .
Cu1 O7 2.390(4) 2_665
Cu1 Cu1 2.9064(14) 2_665
Na1 O27 2.353(5) .
Na1 O35 2.360(5) .
Na1 O32 2.380(5) .
Na1 O33 2.406(5) .
Na1 O34 2.425(5) .
Na1 O41 2.489(5) 1_655
Na1 Na4 3.187(4) 1_655
Na1 Na2 3.550(4) .
Na2 O47 2.353(5) 2_665
Na2 O50' 2.355(11) .
Na2 O35 2.360(5) .
Na2 O36 2.366(5) .
Na2 O37 2.375(5) .
Na2 O27 2.563(5) .
Na2 O50 2.661(10) .
Na2 Na6 3.356(4) 2_665
Na3 O39 2.345(5) .
Na3 O14 2.356(5) .
Na3 O38 2.425(5) 2_656
Na3 O38 2.452(5) .
Na3 O40 2.452(5) .
Na3 O42 2.510(5) 2_566
Na3 Na3 3.537(5) 2_656
Na3 Na4 4.151(4) 2_566
Na4 O32 2.335(5) 1_455
Na4 O42 2.389(5) .
Na4 O20 2.395(5) .
Na4 O41 2.407(5) .
Na4 O43 2.434(6) .
Na4 O34 2.849(6) 1_455
Na4 Na1 3.187(4) 1_455
Na4 Na5 3.524(4) .
Na4 Na7 3.829(10) 2_566
Na4 Na3 4.151(4) 2_566
Na5 O49 2.285(10) .
Na5 O44 2.333(6) .
Na5 O43 2.351(6) .
Na5 O45 2.396(5) .
Na5 O44 2.439(6) 2_566
Na5 O49' 2.476(10) .
Na5 O20 2.794(5) .
Na5 Na7 3.411(10) .
Na5 Na5 3.482(5) 2_566
Na6 O18 2.358(5) .
Na6 O46 2.413(6) .
Na6 O8 2.415(5) 1_455
Na6 O47 2.436(6) .
Na6 O37 2.441(6) 2_665
Na6 O16 2.624(6) .
Na6 O50 2.905(10) 2_665
Na6 Na2 3.356(4) 2_665
Na7 O55 1.063(12) 2_556
Na7 O49' 2.078(14) .
Na7 O49 2.741(14) .
Na7 O53 2.760(13) .
Na7 O44 2.766(11) 2_566
Na7 O52' 2.766(13) 2_556
Na7 O42 2.923(10) 2_566
Na7 Na8 3.228(11) 2_556
Na7 Na8' 3.640(11) 2_556
Na7 Na4 3.829(10) 2_566
Na8 O51 2.385(11) 2_656
Na8 O52 2.391(11) .
Na8 O54 2.394(11) .
Na8 O55 2.417(12) .
Na8 O53 2.438(11) .
Na8 O56 2.490(11) .
Na8 Na7 3.228(11) 2_556
Na8' O53' 2.379(10) .
Na8' O54' 2.390(11) .
Na8' O52' 2.395(11) .
Na8' O56' 2.401(10) .
Na8' O51' 2.538(12) 2_656
Na8' O50' 2.955(13) 2_665
Na8' Na7 3.640(11) 2_556
Si1 O31 1.617(4) .
Si1 O15 1.632(4) .
Si1 O23 1.656(4) .
Si1 O4 1.657(4) .
O1 Cu1 1.985(4) 2_665
O7 Cu1 2.390(4) 2_665
O8 Na6 2.415(5) 1_655
O31 Cu1 1.962(4) 2_665
O32 Na4 2.335(5) 1_655
O34 Na4 2.849(6) 1_655
O37 Na6 2.441(6) 2_665
O38 Na3 2.425(5) 2_656
O41 Na1 2.489(5) 1_455
O42 Na3 2.510(5) 2_566
O42 Na7 2.923(10) 2_566
O44 Na5 2.439(6) 2_566
O44 Na7 2.766(11) 2_566
O47 Na2 2.353(5) 2_665
O50 Na6 2.905(10) 2_665
O51 Na8 2.385(11) 2_656
O55 Na7 1.063(12) 2_556
O50' Na8' 2.955(13) 2_665
O51' Na8' 2.538(12) 2_656
O52' Na7 2.766(13) 2_556
